data_1515486
loop_
_publ_author_name
'Saines, Paul J.'
'Jain, Prashant'
'Cheetham, Anthony K.'

_publ_section_title
;
 Evolution of the structures and magnetic properties of the manganese
 dicarboxylates, Mn2(CO2(CH2)nCO2)(OH)2 and Mn4(CO2(CH2)nCO2)3(OH)2
;
_journal_issue 10
_journal_name_full 'Chemical Science'
_journal_page_first 1929
_journal_paper_doi 10.1039/c1sc00253h
_journal_volume 2
_journal_year 2011
_chemical_compound_source 'synthesis as described'
_chemical_formula_moiety 'C2 H3 Mn1 O3'
_chemical_formula_sum 'C2 H3 Mn O3'
_chemical_formula_weight 129.985
_chemical_name_systematic
;
?
;
_space_group_IT_number 14
_symmetry_cell_setting monoclinic
_symmetry_Int_Tables_number 14
_symmetry_space_group_name_Hall '-P 2yab'
_symmetry_space_group_name_H-M 'P 1 21/a 1'
_atom_sites_solution_hydrogens geom
_atom_sites_solution_primary direct
_atom_sites_solution_secondary difmap
_audit_creation_date 2010-11-17T16:17:51-00:00
_audit_creation_method 'WinGX routine CIF_UPDATE'
_cell_angle_alpha 90
_cell_angle_beta 92.414(4)
_cell_angle_gamma 90
_cell_formula_units_Z 4
_cell_length_a 5.8745(3)
_cell_length_b 7.4316(5)
_cell_length_c 7.9227(5)
_cell_measurement_reflns_used 3608
_cell_measurement_temperature 120(2)
_cell_measurement_theta_max 27.48
_cell_measurement_theta_min 2.91
_cell_measurement_wavelength 0.71073
_cell_volume 345.57(4)
_computing_cell_refinement 'DENZO (Otwinowski & Minor, 1997)'
_computing_data_collection 'COLLECT (Hooft, 1998)'
_computing_data_reduction 'DENZO (Otwinowski & Minor, 1997)'
_computing_molecular_graphics 'Diamond (Brandenburg 1997)'
_computing_publication_material 'WinGX publication routines (Farrugia, 1999)'
_computing_structure_refinement 'SHELXL-97 (Sheldrick, 2008)'
_computing_structure_solution 'SHELXS-97 (Sheldrick, 2008)'
_diffrn_ambient_temperature 120(2)
_diffrn_detector_area_resol_mean 9.091
_diffrn_measured_fraction_theta_full 0.999
_diffrn_measured_fraction_theta_max 0.981
_diffrn_measurement_device_type 'Bruker-Nonius Roper CCD camera on \k-goniostat'
_diffrn_measurement_method '\f and \w scans'
_diffrn_radiation_monochromator graphite
_diffrn_radiation_source 'Bruker-Nonius FR591 rotating anode'
_diffrn_radiation_type MoK\a
_diffrn_radiation_wavelength 0.71073
_diffrn_reflns_av_R_equivalents 0.0680
_diffrn_reflns_av_sigmaI/netI 0.0252
_diffrn_reflns_limit_h_max 7
_diffrn_reflns_limit_h_min -7
_diffrn_reflns_limit_k_max 9
_diffrn_reflns_limit_k_min 0
_diffrn_reflns_limit_l_max 10
_diffrn_reflns_limit_l_min 0
_diffrn_reflns_number 5609
_diffrn_reflns_theta_full 27.15
_diffrn_reflns_theta_max 27.70
_diffrn_reflns_theta_min 3.76
_diffrn_standards_decay_% negligible
_diffrn_standards_number none
_exptl_absorpt_coefficient_mu 3.637
_exptl_absorpt_correction_T_max 0.952
_exptl_absorpt_correction_T_min 0.742
_exptl_absorpt_correction_type multi-scan
_exptl_absorpt_process_details 'SADABS V2.10 (Sheldrick, G.M., 2003)'
_exptl_crystal_colour colourless
_exptl_crystal_density_diffrn 2.498
_exptl_crystal_density_method 'not measured'
_exptl_crystal_description plate
_exptl_crystal_F_000 256
_exptl_crystal_size_max 0.27
_exptl_crystal_size_mid 0.1
_exptl_crystal_size_min 0.03
_refine_diff_density_max 0.601
_refine_diff_density_min -0.742
_refine_diff_density_rms 0.169
_refine_ls_extinction_coef 0.014(3)
_refine_ls_extinction_expression Fc^*^=kFc[1+0.001xFc^2^\l^3^/sin(2\q)]^-1/4^
_refine_ls_extinction_method SHELXL
_refine_ls_goodness_of_fit_ref 1.197
_refine_ls_hydrogen_treatment mixed
_refine_ls_matrix_type full
_refine_ls_number_parameters 60
_refine_ls_number_reflns 794
_refine_ls_number_restraints 1
_refine_ls_restrained_S_all 1.196
_refine_ls_R_factor_all 0.0434
_refine_ls_R_factor_gt 0.0302
_refine_ls_shift/su_max 0.004
_refine_ls_shift/su_mean 0
_refine_ls_structure_factor_coef Fsqd
_refine_ls_weighting_details 'calc w=1/[\s^2^(Fo^2^)+(0.0137P)^2^+1.1065P] where P=(Fo^2^+2Fc^2^)/3'
_refine_ls_weighting_scheme calc
_refine_ls_wR_factor_gt 0.0669
_refine_ls_wR_factor_ref 0.0707
_reflns_number_gt 669
_reflns_number_total 794
_reflns_threshold_expression >2sigma(I)
_cod_data_source_file c1sc00253h.txt
_cod_data_source_block 2
_cod_original_sg_symbol_H-M 'P 21/a'
_cod_original_formula_sum 'C2 H3 Mn1 O3'
_cod_database_code 1515486

loop_
_symmetry_equiv_pos_as_xyz
'x, y, z'
'-x+1/2, y+1/2, -z'
'-x, -y, -z'
'x-1/2, -y-1/2, z'

loop_
_atom_site_label
_atom_site_type_symbol
_atom_site_fract_x
_atom_site_fract_y
_atom_site_fract_z
_atom_site_U_iso_or_equiv
_atom_site_adp_type
_atom_site_occupancy
_atom_site_symmetry_multiplicity
_atom_site_calc_flag
_atom_site_refinement_flags
O1H O 0.9106(4) 0.1597(3) 0.5730(3) 0.0079(5) Uani 1 1 d D
H1H H 0.938(7) 0.182(6) 0.676(3) 0.012 Uiso 1 1 d D
Mn1 Mn 1.24194(9) 0.10153(7) 0.47371(6) 0.00701(19) Uani 1 1 d .
O2 O 1.1302(4) 0.1980(3) 0.2278(3) 0.0099(5) Uani 1 1 d .
C2 C 1.0845(6) 0.4242(5) 0.0195(4) 0.0113(8) Uani 1 1 d .
H2A H 1.047 0.3232 -0.054 0.014 Uiso 1 1 calc R
H2B H 1.2359 0.4651 -0.0063 0.014 Uiso 1 1 calc R
C1 C 1.0887(6) 0.3600(5) 0.2008(4) 0.0082(7) Uani 1 1 d .
O1 O 1.4460(4) -0.0244(3) 0.6834(3) 0.0088(6) Uani 1 1 d .

loop_
_atom_site_aniso_label
_atom_site_aniso_U_11
_atom_site_aniso_U_22
_atom_site_aniso_U_33
_atom_site_aniso_U_23
_atom_site_aniso_U_13
_atom_site_aniso_U_12
O1H 0.0084(12) 0.0074(13) 0.0080(12) -0.0025(10) 0.0006(10) 0.0001(10)
Mn1 0.0074(3) 0.0057(3) 0.0079(3) 0.0009(2) 0.00005(18) -0.0001(2)
O2 0.0110(13) 0.0096(14) 0.0090(12) 0.0007(10) 0.0009(10) 0.0012(10)
C2 0.0167(19) 0.0078(18) 0.0094(16) 0.0013(14) 0.0013(14) 0.0043(15)
C1 0.0037(15) 0.0125(19) 0.0081(17) 0.0008(13) -0.0018(13) 0.0006(14)
O1 0.0094(13) 0.0080(14) 0.0090(12) 0.0021(10) 0.0000(10) -0.0009(10)

loop_
_atom_type_symbol
_atom_type_description
_atom_type_scat_dispersion_real
_atom_type_scat_dispersion_imag
_atom_type_scat_source
C C 0.0033 0.0016 'International Tables Vol C Tables 4.2.6.8 and 6.1.1.4'
H H 0 0 'International Tables Vol C Tables 4.2.6.8 and 6.1.1.4'
Mn Mn 0.3368 0.7283 'International Tables Vol C Tables 4.2.6.8 and 6.1.1.4'
O O 0.0106 0.006 'International Tables Vol C Tables 4.2.6.8 and 6.1.1.4'

loop_
_geom_angle_atom_site_label_1
_geom_angle_atom_site_label_2
_geom_angle_atom_site_label_3
_geom_angle
_geom_angle_site_symmetry_1
_geom_angle_site_symmetry_3
Mn1 O1H Mn1 119.58(11) 3_756 4_565
Mn1 O1H Mn1 97.50(10) 3_756 .
Mn1 O1H Mn1 115.78(11) 4_565 .
O2 Mn1 O1H 92.07(9) . 3_756
O2 Mn1 O1H 99.96(9) . 4_665
O1H Mn1 O1H 167.93(6) 3_756 4_665
O2 Mn1 O1H 91.01(9) . .
O1H Mn1 O1H 82.50(10) 3_756 .
O1H Mn1 O1H 96.25(7) 4_665 .
O2 Mn1 O1 162.65(10) . .
O1H Mn1 O1 87.50(9) 3_756 .
O1H Mn1 O1 81.30(9) 4_665 .
O1H Mn1 O1 106.11(9) . .
O2 Mn1 O1 79.35(9) . 3_856
O1H Mn1 O1 91.00(9) 3_756 3_856
O1H Mn1 O1 92.14(9) 4_665 3_856
O1H Mn1 O1 168.20(9) . 3_856
O1 Mn1 O1 83.31(9) . 3_856
C1 O2 Mn1 121.9(2) . .
C1 C2 C2 114.2(4) . 3_765
O2 C1 O1 124.2(3) . 2_756
O2 C1 C2 117.6(3) . .
O1 C1 C2 118.2(3) 2_756 .
C1 O1 Mn1 136.4(2) 2_746 .
C1 O1 Mn1 111.8(2) 2_746 3_856
Mn1 O1 Mn1 96.69(9) . 3_856

loop_
_geom_bond_atom_site_label_1
_geom_bond_atom_site_label_2
_geom_bond_distance
_geom_bond_site_symmetry_2
O1H Mn1 2.163(3) 3_756
O1H Mn1 2.164(3) 4_565
O1H Mn1 2.173(2) .
Mn1 O2 2.152(2) .
Mn1 O1H 2.163(3) 3_756
Mn1 O1H 2.164(3) 4_665
Mn1 O1 2.215(2) .
Mn1 O1 2.330(3) 3_856
O2 C1 1.245(4) .
C2 C1 1.513(5) .
C2 C2 1.525(7) 3_765
C1 O1 1.280(4) 2_756
O1 C1 1.279(4) 2_746
O1 Mn1 2.330(3) 3_856
